data_2230396
loop_
_publ_author_name
'Chang, Hai-Sheng'
'Lin, Jian-Li'

_publ_section_title
;
 Urea--adipic acid (2/1)
;
_journal_coeditor_code JJ2086
_journal_issue 6
_journal_name_full 'Acta Crystallographica Section E'
_journal_page_first o1317
_journal_paper_doi 10.1107/S1600536811015273
_journal_volume 67
_journal_year 2011
_chemical_formula_iupac '2C H4 N2 O, C6 H10 O4'
_chemical_formula_moiety '2(C H4 N2 O), C6 H10 O4'
_chemical_formula_sum 'C8 H18 N4 O6'
_chemical_formula_weight 266.26
_chemical_name_systematic
;
Urea--adipic acid (2/1)
;
_space_group_IT_number 2
_symmetry_cell_setting triclinic
_symmetry_space_group_name_Hall '-P 1'
_symmetry_space_group_name_H-M 'P -1'
_atom_sites_solution_hydrogens geom
_atom_sites_solution_primary direct
_atom_sites_solution_secondary difmap
_audit_creation_method SHELXL-97
_cell_angle_alpha 101.81(3)
_cell_angle_beta 92.55(3)
_cell_angle_gamma 91.92(3)
_cell_formula_units_Z 2
_cell_length_a 7.2484(14)
_cell_length_b 7.6965(15)
_cell_length_c 11.964(2)
_cell_measurement_reflns_used 3579
_cell_measurement_temperature 293(2)
_cell_measurement_theta_max 27.47
_cell_measurement_theta_min 3.23
_cell_volume 652.0(2)
_computing_cell_refinement 'RAPID-AUTO (Rigaku, 1998)'
_computing_data_collection 'RAPID-AUTO (Rigaku, 1998)'
_computing_data_reduction 'CrystalStructure (Rigaku/MSC, 2004)'
_computing_molecular_graphics 'SHELXTL (Sheldrick, 2008)'
_computing_publication_material 'SHELXTL (Sheldrick, 2008)'
_computing_structure_refinement 'SHELXL97 (Sheldrick, 2008)'
_computing_structure_solution 'SHELXS97 (Sheldrick, 2008)'
_diffrn_ambient_temperature 293(2)
_diffrn_measured_fraction_theta_full 0.987
_diffrn_measured_fraction_theta_max 0.987
_diffrn_measurement_device_type 'Rigaku R-AXIS RAPID'
_diffrn_measurement_method \w
_diffrn_radiation_monochromator graphite
_diffrn_radiation_source 'fine-focus sealed tube'
_diffrn_radiation_type MoK\a
_diffrn_radiation_wavelength 0.71073
_diffrn_reflns_av_R_equivalents 0.0478
_diffrn_reflns_av_sigmaI/netI 0.0646
_diffrn_reflns_limit_h_max 8
_diffrn_reflns_limit_h_min -9
_diffrn_reflns_limit_k_max 9
_diffrn_reflns_limit_k_min -9
_diffrn_reflns_limit_l_max 15
_diffrn_reflns_limit_l_min -15
_diffrn_reflns_number 6479
_diffrn_reflns_theta_full 27.47
_diffrn_reflns_theta_max 27.47
_diffrn_reflns_theta_min 3.23
_exptl_absorpt_coefficient_mu 0.116
_exptl_absorpt_correction_T_max 0.980
_exptl_absorpt_correction_T_min 0.965
_exptl_absorpt_correction_type multi-scan
_exptl_absorpt_process_details '(ABSCOR; Higashi, 1995)'
_exptl_crystal_colour colorless
_exptl_crystal_density_diffrn 1.356
_exptl_crystal_density_method 'not measured'
_exptl_crystal_description block
_exptl_crystal_F_000 284
_exptl_crystal_size_max 0.354
_exptl_crystal_size_mid 0.259
_exptl_crystal_size_min 0.176
_refine_diff_density_max 0.372
_refine_diff_density_min -0.353
_refine_ls_extinction_coef 0.072(9)
_refine_ls_extinction_expression Fc^*^=kFc[1+0.001xFc^2^\l^3^/sin(2\q)]^-1/4^
_refine_ls_extinction_method 'SHELXL97 (Sheldrick, 2008)'
_refine_ls_goodness_of_fit_ref 1.112
_refine_ls_hydrogen_treatment constr
_refine_ls_matrix_type full
_refine_ls_number_parameters 164
_refine_ls_number_reflns 2949
_refine_ls_number_restraints 0
_refine_ls_restrained_S_all 1.112
_refine_ls_R_factor_all 0.1306
_refine_ls_R_factor_gt 0.0487
_refine_ls_shift/su_max 0.000
_refine_ls_shift/su_mean 0.000
_refine_ls_structure_factor_coef Fsqd
_refine_ls_weighting_details 'calc w=1/[\s^2^(Fo^2^)+(0.0647P)^2^+0.4241P] where P=(Fo^2^+2Fc^2^)/3'
_refine_ls_weighting_scheme calc
_refine_ls_wR_factor_gt 0.1133
_refine_ls_wR_factor_ref 0.1863
_reflns_number_gt 1457
_reflns_number_total 2949
_reflns_threshold_expression I>2sigma(I)
_cod_data_source_file jj2086.cif
_cod_data_source_block I
_cod_database_code 2230396
_cod_database_fobs_code 2230396

loop_
_symmetry_equiv_pos_as_xyz
'x, y, z'
'-x, -y, -z'

loop_
_atom_site_type_symbol
_atom_site_label
_atom_site_fract_x
_atom_site_fract_y
_atom_site_fract_z
_atom_site_U_iso_or_equiv
_atom_site_adp_type
_atom_site_calc_flag
_atom_site_refinement_flags
_atom_site_occupancy
_atom_site_symmetry_multiplicity
_atom_site_disorder_assembly
_atom_site_disorder_group
O O1 0.5934(4) 0.6694(4) 0.8940(2) 0.0678(8) Uani d . 1 1 . .
O O2 0.5075(3) 0.7886(3) 1.06743(19) 0.0478(6) Uani d . 1 1 . .
H H2E 0.4187 0.8216 1.0308 0.072 Uiso d R 1 1 . .
C C1 0.6238(4) 0.7000(4) 0.9963(3) 0.0408(7) Uani d . 1 1 . .
C C2 0.7946(4) 0.6471(4) 1.0527(3) 0.0443(8) Uani d . 1 1 . .
H H2C 0.7600 0.5941 1.1160 0.053 Uiso calc R 1 1 . .
H H2D 0.8716 0.7530 1.0838 0.053 Uiso calc R 1 1 . .
C C3 0.9073(4) 0.5167(4) 0.9733(3) 0.0435(8) Uani d . 1 1 . .
H H3C 0.8368 0.4046 0.9506 0.052 Uiso calc R 1 1 . .
H H3D 0.9276 0.5622 0.9048 0.052 Uiso calc R 1 1 . .
O O3 0.1850(4) 0.3529(3) 0.37617(19) 0.0552(7) Uani d . 1 1 . .
O O4 0.2542(3) 0.5187(3) 0.54892(18) 0.0500(6) Uani d . 1 1 . .
H H4C 0.2980 0.5916 0.5130 0.075 Uiso d R 1 1 . .
C C4 0.1849(4) 0.3734(4) 0.4793(3) 0.0399(7) Uani d . 1 1 . .
C C5 0.1037(5) 0.2411(4) 0.5417(3) 0.0438(8) Uani d . 1 1 . .
H H5A 0.0037 0.2953 0.5857 0.053 Uiso calc R 1 1 . .
H H5B 0.1977 0.2146 0.5952 0.053 Uiso calc R 1 1 . .
C C6 0.0300(4) 0.0679(4) 0.4655(3) 0.0422(8) Uani d . 1 1 . .
H H6A 0.1253 0.0190 0.4153 0.051 Uiso calc R 1 1 . .
H H6B -0.0745 0.0914 0.4182 0.051 Uiso calc R 1 1 . .
O O5 0.3998(3) 0.7766(3) 0.46884(18) 0.0477(6) Uani d . 1 1 . .
C C7 0.4225(4) 0.7824(4) 0.3659(3) 0.0404(7) Uani d . 1 1 . .
N N1 0.4904(4) 0.9306(3) 0.3376(2) 0.0522(8) Uani d . 1 1 . .
H H1A 0.5191 1.0232 0.3900 0.063 Uiso calc R 1 1 . .
H H1B 0.5054 0.9332 0.2671 0.063 Uiso calc R 1 1 . .
N N2 0.3789(5) 0.6436(4) 0.2825(2) 0.0600(9) Uani d . 1 1 . .
H H2A 0.3341 0.5469 0.2982 0.072 Uiso calc R 1 1 . .
H H2B 0.3953 0.6499 0.2127 0.072 Uiso calc R 1 1 . .
O O6 0.2201(3) 0.9024(3) 0.96911(17) 0.0419(6) Uani d . 1 1 . .
C C8 0.1495(4) 0.8482(4) 0.8697(3) 0.0370(7) Uani d . 1 1 . .
N N3 0.2432(4) 0.7456(4) 0.7892(2) 0.0564(8) Uani d . 1 1 . .
H H3A 0.3532 0.7161 0.8053 0.068 Uiso calc R 1 1 . .
H H3B 0.1935 0.7093 0.7215 0.068 Uiso calc R 1 1 . .
N N4 -0.0194(4) 0.8939(3) 0.8407(2) 0.0466(7) Uani d . 1 1 . .
H H4A -0.0815 0.9615 0.8904 0.056 Uiso calc R 1 1 . .
H H4B -0.0660 0.8558 0.7723 0.056 Uiso calc R 1 1 . .

loop_
_atom_site_aniso_label
_atom_site_aniso_U_11
_atom_site_aniso_U_22
_atom_site_aniso_U_33
_atom_site_aniso_U_12
_atom_site_aniso_U_13
_atom_site_aniso_U_23
O1 0.0634(17) 0.0839(18) 0.0446(16) 0.0303(14) -0.0110(13) -0.0150(13)
O2 0.0428(13) 0.0601(14) 0.0419(13) 0.0105(11) 0.0071(10) 0.0118(11)
C1 0.0391(18) 0.0333(15) 0.048(2) 0.0012(13) 0.0018(15) 0.0027(14)
C2 0.0412(18) 0.0391(16) 0.052(2) 0.0007(14) -0.0008(15) 0.0094(15)
C3 0.0404(18) 0.0329(15) 0.055(2) -0.0023(13) -0.0013(15) 0.0056(14)
O3 0.0784(18) 0.0461(13) 0.0371(14) -0.0182(12) 0.0011(12) 0.0028(10)
O4 0.0681(16) 0.0402(12) 0.0383(13) -0.0146(11) 0.0061(11) 0.0023(10)
C4 0.0424(18) 0.0352(15) 0.0406(19) -0.0028(13) 0.0007(14) 0.0056(13)
C5 0.0489(19) 0.0397(16) 0.0441(19) -0.0006(14) 0.0061(15) 0.0117(14)
C6 0.0426(18) 0.0365(15) 0.0493(19) -0.0005(13) 0.0053(15) 0.0124(14)
O5 0.0645(16) 0.0396(12) 0.0363(13) -0.0118(11) 0.0069(11) 0.0023(9)
C7 0.0412(18) 0.0370(16) 0.0407(18) -0.0024(13) 0.0043(14) 0.0028(13)
N1 0.074(2) 0.0440(15) 0.0369(15) -0.0141(14) 0.0108(14) 0.0057(12)
N2 0.090(2) 0.0472(16) 0.0367(16) -0.0175(16) 0.0021(15) -0.0016(13)
O6 0.0444(13) 0.0450(12) 0.0329(12) 0.0059(10) -0.0015(10) 0.0004(9)
C8 0.0424(18) 0.0330(15) 0.0346(17) 0.0004(13) 0.0029(14) 0.0049(13)
N3 0.063(2) 0.0648(18) 0.0359(16) 0.0191(16) 0.0028(14) -0.0042(13)
N4 0.0459(17) 0.0509(15) 0.0399(15) 0.0055(13) -0.0052(12) 0.0032(12)

loop_
_atom_type_symbol
_atom_type_description
_atom_type_scat_dispersion_real
_atom_type_scat_dispersion_imag
_atom_type_scat_source
C C 0.0033 0.0016 'International Tables Vol C Tables 4.2.6.8 and 6.1.1.4'
H H 0.0000 0.0000 'International Tables Vol C Tables 4.2.6.8 and 6.1.1.4'
N N 0.0061 0.0033 'International Tables Vol C Tables 4.2.6.8 and 6.1.1.4'
O O 0.0106 0.0060 'International Tables Vol C Tables 4.2.6.8 and 6.1.1.4'

loop_
_geom_angle_atom_site_label_1
_geom_angle_atom_site_label_2
_geom_angle_atom_site_label_3
_geom_angle_site_symmetry_1
_geom_angle_site_symmetry_3
_geom_angle
_geom_angle_publ_flag
C1 O2 H2E . . 110.5 ?
O1 C1 O2 . . 121.8(3) ?
O1 C1 C2 . . 123.4(3) ?
O2 C1 C2 . . 114.8(3) ?
C1 C2 C3 . . 113.9(3) ?
C1 C2 H2C . . 108.8 ?
C3 C2 H2C . . 108.8 ?
C1 C2 H2D . . 108.8 ?
C3 C2 H2D . . 108.8 ?
H2C C2 H2D . . 107.7 ?
C3 C3 C2 2_767 . 113.4(3) ?
C3 C3 H3C 2_767 . 108.9 ?
C2 C3 H3C . . 108.9 ?
C3 C3 H3D 2_767 . 108.9 ?
C2 C3 H3D . . 108.9 ?
H3C C3 H3D . . 107.7 ?
C4 O4 H4C . . 111.7 ?
O3 C4 O4 . . 122.7(3) ?
O3 C4 C5 . . 124.5(3) ?
O4 C4 C5 . . 112.8(3) ?
C4 C5 C6 . . 114.8(3) ?
C4 C5 H5A . . 108.6 ?
C6 C5 H5A . . 108.6 ?
C4 C5 H5B . . 108.6 ?
C6 C5 H5B . . 108.6 ?
H5A C5 H5B . . 107.5 ?
C5 C6 C6 . 2_556 112.1(3) ?
C5 C6 H6A . . 109.2 ?
C6 C6 H6A 2_556 . 109.2 ?
C5 C6 H6B . . 109.2 ?
C6 C6 H6B 2_556 . 109.2 ?
H6A C6 H6B . . 107.9 ?
O5 C7 N2 . . 121.3(3) ?
O5 C7 N1 . . 120.7(3) ?
N2 C7 N1 . . 118.0(3) ?
C7 N1 H1A . . 120.0 ?
C7 N1 H1B . . 120.0 ?
H1A N1 H1B . . 120.0 ?
C7 N2 H2A . . 120.0 ?
C7 N2 H2B . . 120.0 ?
H2A N2 H2B . . 120.0 ?
O6 C8 N4 . . 121.0(3) ?
O6 C8 N3 . . 120.8(3) ?
N4 C8 N3 . . 118.1(3) ?
C8 N3 H3A . . 120.0 ?
C8 N3 H3B . . 120.0 ?
H3A N3 H3B . . 120.0 ?
C8 N4 H4A . . 120.0 ?
C8 N4 H4B . . 120.0 ?
H4A N4 H4B . . 120.0 ?

loop_
_geom_bond_atom_site_label_1
_geom_bond_atom_site_label_2
_geom_bond_site_symmetry_2
_geom_bond_distance
_geom_bond_publ_flag
O1 C1 . 1.207(4) ?
O2 C1 . 1.329(4) ?
O2 H2E . 0.8383 ?
C1 C2 . 1.492(4) ?
C2 C3 . 1.520(4) ?
C2 H2C . 0.9700 ?
C2 H2D . 0.9700 ?
C3 C3 2_767 1.515(6) ?
C3 H3C . 0.9700 ?
C3 H3D . 0.9700 ?
O3 C4 . 1.212(4) ?
O4 C4 . 1.319(4) ?
O4 H4C . 0.8357 ?
C4 C5 . 1.500(4) ?
C5 C6 . 1.518(4) ?
C5 H5A . 0.9700 ?
C5 H5B . 0.9700 ?
C6 C6 2_556 1.522(6) ?
C6 H6A . 0.9700 ?
C6 H6B . 0.9700 ?
O5 C7 . 1.259(4) ?
C7 N2 . 1.323(4) ?
C7 N1 . 1.339(4) ?
N1 H1A . 0.8600 ?
N1 H1B . 0.8600 ?
N2 H2A . 0.8600 ?
N2 H2B . 0.8600 ?
O6 C8 . 1.257(3) ?
C8 N4 . 1.335(4) ?
C8 N3 . 1.340(4) ?
N3 H3A . 0.8600 ?
N3 H3B . 0.8600 ?
N4 H4A . 0.8600 ?
N4 H4B . 0.8600 ?

loop_
_geom_hbond_atom_site_label_D
_geom_hbond_atom_site_label_H
_geom_hbond_atom_site_label_A
_geom_hbond_site_symmetry_D
_geom_hbond_site_symmetry_H
_geom_hbond_site_symmetry_A
_geom_hbond_distance_DH
_geom_hbond_distance_HA
_geom_hbond_distance_DA
_geom_hbond_angle_DHA
_geom_hbond_publ_flag
O2 H2E O6 . . 1_555 0.84 1.78 2.611(3) 173 y
O4 H4C O5 . . 1_555 0.84 1.77 2.588(3) 167 y
N1 H1A O5 . . 2_676 0.86 2.09 2.942(3) 172 y
N1 H1B O2 . . 1_554 0.86 2.42 3.203(3) 151 y
N2 H2A O3 . . 1_555 0.86 2.20 3.031(4) 164 y
N2 H2B O2 . . 1_554 0.86 2.38 3.171(4) 154 y
N3 H3A O1 . . 1_555 0.86 2.08 2.912(4) 163 y
N3 H3B O4 . . 1_555 0.86 2.34 3.049(3) 140 y
N4 H4A O6 . . 2_577 0.86 2.11 2.956(3) 170 y
N4 H4B O3 . . 2_566 0.86 2.26 3.055(3) 155 y
